data_2225130
loop_
_publ_author_name
'Zhang, Xiutang'
'Wei, Peihai'
'Shi, Congwen'
'Li, Bin'
'Hu, Bo'

_publ_section_title
;Tris{aquabis[3-(2-pyridyl)-1<i>H</i>-pyrazole]copper(II)}
 di-\m~9~-arsenato-hexatriaconta-\m~2~-oxido-octadecaoxidooctadecamolybdate(VI)
;
_journal_coeditor_code WM2290
_journal_issue 2
_journal_name_full 'Acta Crystallographica Section E'
_journal_page_first m174
_journal_page_last m175
_journal_paper_doi 10.1107/S160053681000156X
_journal_volume 66
_journal_year 2010
_chemical_formula_iupac '[Cu (C8 H7 N3)2 (H2 O)]3 [As2 Mo18 O62]'
_chemical_formula_moiety '3(C16 H16 Cu N6 O 2+), As2 Mo18 O62 6-'
_chemical_formula_sum 'C48 H48 As2 Cu3 Mo18 N18 O65'
_chemical_formula_weight 3984.45
_chemical_name_systematic
;Tris{aquabis[3-(2-pyridyl)-1<i>H</i>-pyrazole]copper(II)}
di-\m~9~-arsenato-hexatriaconta-\m~2~-oxido-octadecaoxidooctadecamolybdate(VI)
;
_space_group_IT_number 167
_symmetry_cell_setting hexagonal
_symmetry_space_group_name_Hall '-R 3 2"c'
_symmetry_space_group_name_H-M 'R -3 c :H'
_atom_sites_solution_hydrogens geom
_atom_sites_solution_primary direct
_atom_sites_solution_secondary difmap
_audit_creation_method SHELXL-97
_cell_angle_alpha 90.00
_cell_angle_beta 90.00
_cell_angle_gamma 120.00
_cell_formula_units_Z 6
_cell_length_a 21.967(3)
_cell_length_b 21.967(3)
_cell_length_c 34.411(7)
_cell_measurement_reflns_used 2750
_cell_measurement_temperature 293(2)
_cell_measurement_theta_max 24.99
_cell_measurement_theta_min 1.60
_cell_volume 14380(4)
_computing_cell_refinement 'SAINT-Plus (Bruker, 2001)'
_computing_data_collection 'APEX2 (Bruker, 2004)'
_computing_data_reduction 'SAINT-Plus (Bruker, 2001)'
_computing_molecular_graphics 'SHELXTL (Sheldrick, 2008)'
_computing_publication_material 'SHELXTL (Sheldrick, 2008)'
_computing_structure_refinement 'SHELXL97 (Sheldrick, 2008)'
_computing_structure_solution 'SHELXS97 (Sheldrick, 2008)'
_diffrn_ambient_temperature 293(2)
_diffrn_measured_fraction_theta_full 0.975
_diffrn_measured_fraction_theta_max 0.975
_diffrn_measurement_device_type 'Bruker APEXII CCD'
_diffrn_measurement_method 'phi and omega scans'
_diffrn_radiation_monochromator graphite
_diffrn_radiation_source 'fine-focus sealed tube'
_diffrn_radiation_type MoK\a
_diffrn_radiation_wavelength 0.71073
_diffrn_reflns_av_R_equivalents 0.0853
_diffrn_reflns_av_sigmaI/netI 0.0460
_diffrn_reflns_limit_h_max 26
_diffrn_reflns_limit_h_min -25
_diffrn_reflns_limit_k_max 26
_diffrn_reflns_limit_k_min -26
_diffrn_reflns_limit_l_max 39
_diffrn_reflns_limit_l_min -40
_diffrn_reflns_number 25458
_diffrn_reflns_theta_full 24.99
_diffrn_reflns_theta_max 24.99
_diffrn_reflns_theta_min 1.60
_diffrn_standards_number 0
_exptl_absorpt_coefficient_mu 3.715
_exptl_absorpt_correction_T_max 0.7554
_exptl_absorpt_correction_T_min 0.6641
_exptl_absorpt_correction_type multi-scan
_exptl_absorpt_process_details '(SADABS; Bruker, 2001)'
_exptl_crystal_colour blue
_exptl_crystal_density_diffrn 2.761
_exptl_crystal_density_method 'not measured'
_exptl_crystal_description block
_exptl_crystal_F_000 11346
_exptl_crystal_size_max 0.12
_exptl_crystal_size_mid 0.10
_exptl_crystal_size_min 0.08
_refine_diff_density_max 2.248
_refine_diff_density_min -1.152
_refine_ls_extinction_method none
_refine_ls_goodness_of_fit_ref 1.004
_refine_ls_hydrogen_treatment mixed
_refine_ls_matrix_type full
_refine_ls_number_parameters 254
_refine_ls_number_reflns 2750
_refine_ls_number_restraints 14
_refine_ls_restrained_S_all 1.008
_refine_ls_R_factor_all 0.0672
_refine_ls_R_factor_gt 0.0459
_refine_ls_shift/su_max 0.001
_refine_ls_shift/su_mean 0.000
_refine_ls_structure_factor_coef Fsqd
_refine_ls_weighting_details 'w=1/[\s^2^(Fo^2^)+(0.0630P)^2^+278.6957P] where P=(Fo^2^+2Fc^2^)/3'
_refine_ls_weighting_scheme calc
_refine_ls_wR_factor_gt 0.1099
_refine_ls_wR_factor_ref 0.1232
_reflns_number_gt 2053
_reflns_number_total 2750
_reflns_threshold_expression I>2\s(I)
_cod_data_source_file wm2290.cif
_cod_data_source_block I
_cod_depositor_comments
;
The following automatic conversions were performed:
'_symmetry_cell_setting' value 'Hexagonal' changed to 'hexagonal'
according to '/home/saulius/struct/CIF-dictionaries/cif_core.dic'
dictionary named 'cif_core.dic' version 2.4.1 from 2010-06-29.

Automatic conversion script
Id: cif_fix_enum 1527 2010-12-29 10:47:43Z saulius 

The following automatic conversions were performed:

'_symmetry_cell_setting' value 'Hexagonal' changed to 'hexagonal'
according to /home/saulius/struct/CIF-dictionaries/cif_core.dic
dictionary named 'cif_core.dic' version 2.4.1 from 2010-06-29.

Automatic conversion script
Id: cif_fix_values 1715 2011-07-08 13:25:40Z adriana 
;
_cod_original_sg_symbol_H-M 'R -3c'
_cod_database_code 2225130
_cod_database_fobs_code 2225130

loop_
_symmetry_equiv_pos_as_xyz
'x, y, z'
'-y, x-y, z'
'-x+y, -x, z'
'y, x, -z+1/2'
'x-y, -y, -z+1/2'
'-x, -x+y, -z+1/2'
'x+2/3, y+1/3, z+1/3'
'-y+2/3, x-y+1/3, z+1/3'
'-x+y+2/3, -x+1/3, z+1/3'
'y+2/3, x+1/3, -z+5/6'
'x-y+2/3, -y+1/3, -z+5/6'
'-x+2/3, -x+y+1/3, -z+5/6'
'x+1/3, y+2/3, z+2/3'
'-y+1/3, x-y+2/3, z+2/3'
'-x+y+1/3, -x+2/3, z+2/3'
'y+1/3, x+2/3, -z+7/6'
'x-y+1/3, -y+2/3, -z+7/6'
'-x+1/3, -x+y+2/3, -z+7/6'
'-x, -y, -z'
'y, -x+y, -z'
'x-y, x, -z'
'-y, -x, z-1/2'
'-x+y, y, z-1/2'
'x, x-y, z-1/2'
'-x+2/3, -y+1/3, -z+1/3'
'y+2/3, -x+y+1/3, -z+1/3'
'x-y+2/3, x+1/3, -z+1/3'
'-y+2/3, -x+1/3, z-1/6'
'-x+y+2/3, y+1/3, z-1/6'
'x+2/3, x-y+1/3, z-1/6'
'-x+1/3, -y+2/3, -z+2/3'
'y+1/3, -x+y+2/3, -z+2/3'
'x-y+1/3, x+2/3, -z+2/3'
'-y+1/3, -x+2/3, z+1/6'
'-x+y+1/3, y+2/3, z+1/6'
'x+1/3, x-y+2/3, z+1/6'

loop_
_atom_site_type_symbol
_atom_site_label
_atom_site_fract_x
_atom_site_fract_y
_atom_site_fract_z
_atom_site_U_iso_or_equiv
_atom_site_adp_type
_atom_site_calc_flag
_atom_site_refinement_flags
_atom_site_occupancy
_atom_site_disorder_assembly
_atom_site_disorder_group
As As1 0.0000 0.0000 0.05884(4) 0.0161(3) Uani d S 1 . .
C C1 0.2641(5) 0.2974(5) 0.1696(3) 0.039(2) Uani d . 1 . .
C C2 0.1872(5) 0.3163(5) 0.2056(3) 0.042(2) Uani d . 1 . .
H H2 0.1698 0.3199 0.2296 0.050 Uiso calc R 1 . .
C C3 0.1552(7) 0.3216(5) 0.1730(3) 0.055(3) Uani d . 1 . .
H H3 0.1192 0.3321 0.1747 0.066 Uiso calc R 1 . .
C C4 0.1768(7) 0.3112(5) 0.1380(3) 0.055(3) Uani d . 1 . .
H H4 0.1534 0.3113 0.1155 0.065 Uiso calc R 1 . .
C C5 0.2326(6) 0.3008(5) 0.1359(3) 0.042(3) Uani d . 1 . .
H H5 0.2493 0.2960 0.1119 0.050 Uiso calc R 1 . .
C C6 0.2831(5) 0.3216(5) 0.3283(2) 0.037(2) Uani d . 1 . .
C C7 0.2761(7) 0.3645(7) 0.3554(4) 0.066(3) Uani d . 1 . .
H H7 0.2809 0.3636 0.3822 0.079 Uiso calc R 1 . .
C C8 0.2605(7) 0.4092(6) 0.3343(3) 0.067(4) Uani d . 1 . .
H H8 0.2523 0.4438 0.3442 0.080 Uiso calc R 1 . .
Cu Cu1 0.28491(9) 0.28491(9) 0.2500 0.0444(5) Uani d SD 1 . .
Mo Mo1 0.06070(4) 0.10373(4) 0.14523(2) 0.0293(2) Uani d . 1 . .
Mo Mo2 0.03113(4) 0.17477(4) 0.05152(2) 0.0270(2) Uani d . 1 . .
Mo Mo3 0.17292(4) 0.14366(4) 0.05871(2) 0.0298(2) Uani d . 1 . .
N N1 0.2731(5) 0.3393(5) 0.2924(2) 0.045(2) Uani d . 1 . .
N N2 0.2599(5) 0.3921(5) 0.2969(3) 0.057(3) Uani d . 1 . .
H H2A 0.2518 0.4126 0.2779 0.068 Uiso calc R 1 . .
N N3 0.2426(4) 0.3063(4) 0.2048(2) 0.0381(19) Uani d . 1 . .
O O1 0.0000 0.0000 0.1090(3) 0.023(2) Uani d S 1 . .
O O2 -0.0297(3) 0.0513(3) 0.16857(15) 0.0250(12) Uani d . 1 . .
O O3 0.1016(3) 0.1636(3) 0.18082(17) 0.0336(15) Uani d . 1 . .
O O4 0.0331(3) 0.1452(3) 0.10985(16) 0.0261(13) Uani d . 1 . .
O O5 0.1395(3) 0.1213(3) 0.11134(16) 0.0271(13) Uani d . 1 . .
O O6 -0.0665(5) 0.1212(5) 0.0577(3) 0.075(2) Uani d U 1 . .
O O7 0.0438(3) 0.2531(3) 0.06422(17) 0.0344(15) Uani d . 1 . .
O O8 0.2534(3) 0.2085(3) 0.06733(18) 0.0412(17) Uani d . 1 . .
O O9 0.0315(4) 0.1816(3) -0.00079(17) 0.0445(18) Uani d . 1 . .
O O10A -0.0288(5) 0.0530(5) 0.0445(3) 0.019(2) Uani d P 0.50 . .
O O10B -0.0832(5) -0.0297(5) 0.0446(3) 0.016(2) Uani d P 0.50 . .
O O11 0.1808(10) 0.1808(10) 0.2500 0.142(2) Uani d SDU 1 . .
O O12A 0.1344(7) 0.2076(7) 0.0591(4) 0.030(3) Uani d P 0.50 . .
O O12B 0.1111(7) 0.1708(8) 0.0481(4) 0.027(3) Uani d P 0.50 . .
H H1W 0.1487(19) 0.179(2) 0.264(3) 0.080 Uiso d D 1 . .

loop_
_atom_site_aniso_label
_atom_site_aniso_U_11
_atom_site_aniso_U_22
_atom_site_aniso_U_33
_atom_site_aniso_U_12
_atom_site_aniso_U_13
_atom_site_aniso_U_23
As1 0.0173(4) 0.0173(4) 0.0136(7) 0.0086(2) 0.000 0.000
C1 0.043(6) 0.025(5) 0.034(6) 0.005(4) -0.004(4) 0.000(4)
C2 0.058(7) 0.042(6) 0.032(6) 0.030(5) -0.006(5) -0.003(4)
C3 0.081(9) 0.041(6) 0.051(7) 0.038(6) -0.015(6) -0.005(5)
C4 0.082(9) 0.030(6) 0.055(8) 0.031(6) -0.018(6) -0.004(5)
C5 0.063(7) 0.032(5) 0.020(5) 0.016(5) -0.011(4) -0.002(4)
C6 0.045(6) 0.044(6) 0.018(5) 0.019(5) 0.004(4) 0.000(4)
C7 0.076(9) 0.065(8) 0.042(7) 0.025(7) 0.010(6) 0.006(6)
C8 0.099(10) 0.058(8) 0.040(7) 0.036(7) 0.021(7) -0.002(6)
Cu1 0.0590(9) 0.0590(9) 0.0215(9) 0.0344(10) -0.0019(4) 0.0019(4)
Mo1 0.0391(5) 0.0246(4) 0.0214(4) 0.0139(4) -0.0087(3) -0.0058(3)
Mo2 0.0362(5) 0.0200(4) 0.0270(4) 0.0156(3) 0.0013(3) 0.0008(3)
Mo3 0.0201(4) 0.0244(4) 0.0388(5) 0.0067(3) -0.0063(3) -0.0045(3)
N1 0.065(6) 0.048(5) 0.022(4) 0.028(5) 0.000(4) -0.001(4)
N2 0.086(7) 0.041(5) 0.044(6) 0.033(5) 0.007(5) 0.016(4)
N3 0.048(5) 0.028(4) 0.025(4) 0.009(4) -0.007(4) 0.003(3)
O1 0.027(3) 0.027(3) 0.016(5) 0.0133(16) 0.000 0.000
O2 0.028(3) 0.029(3) 0.016(3) 0.013(3) 0.003(2) -0.001(2)
O3 0.044(4) 0.028(3) 0.023(3) 0.013(3) -0.008(3) -0.006(3)
O4 0.028(3) 0.027(3) 0.025(3) 0.015(3) 0.006(2) 0.005(2)
O5 0.030(3) 0.030(3) 0.024(3) 0.017(3) 0.001(2) 0.001(2)
O6 0.074(3) 0.075(3) 0.073(3) 0.0349(15) -0.0029(10) 0.0033(10)
O7 0.048(4) 0.025(3) 0.030(3) 0.018(3) 0.001(3) -0.001(3)
O8 0.024(3) 0.048(4) 0.035(4) 0.005(3) -0.002(3) -0.014(3)
O9 0.087(5) 0.030(4) 0.022(3) 0.034(4) 0.001(3) 0.002(3)
O10A 0.015(5) 0.022(6) 0.020(6) 0.009(5) 0.003(4) 0.001(4)
O10B 0.017(5) 0.012(5) 0.020(6) 0.009(4) 0.009(4) 0.001(4)
O11 0.142(2) 0.142(2) 0.142(2) 0.0707(13) -0.0005(7) 0.0005(7)
O12A 0.029(8) 0.023(8) 0.037(9) 0.012(7) 0.001(6) 0.001(6)
O12B 0.028(8) 0.029(8) 0.022(7) 0.012(7) 0.004(6) -0.005(6)

loop_
_atom_type_symbol
_atom_type_description
_atom_type_scat_dispersion_real
_atom_type_scat_dispersion_imag
_atom_type_scat_source
C C 0.0033 0.0016 'International Tables Vol C Tables 4.2.6.8 and 6.1.1.4'
H H 0.0000 0.0000 'International Tables Vol C Tables 4.2.6.8 and 6.1.1.4'
N N 0.0061 0.0033 'International Tables Vol C Tables 4.2.6.8 and 6.1.1.4'
O O 0.0106 0.0060 'International Tables Vol C Tables 4.2.6.8 and 6.1.1.4'
As As 0.0499 2.0058 'International Tables Vol C Tables 4.2.6.8 and 6.1.1.4'
Mo Mo -1.6832 0.6857 'International Tables Vol C Tables 4.2.6.8 and 6.1.1.4'
Cu Cu 0.3201 1.2651 'International Tables Vol C Tables 4.2.6.8 and 6.1.1.4'

loop_
_geom_angle_atom_site_label_1
_geom_angle_atom_site_label_2
_geom_angle_atom_site_label_3
_geom_angle_site_symmetry_1
_geom_angle_site_symmetry_3
_geom_angle
_geom_angle_publ_flag
O10A As1 O10A 2 . 111.5(3) ?
O10A As1 O10A 2 3 111.5(3) ?
O10A As1 O10A . 3 111.5(3) ?
O10A As1 O10B 2 . 56.7(4) ?
O10A As1 O10B . . 57.4(4) ?
O10A As1 O10B 3 . 145.7(5) ?
O10A As1 O10B 2 2 57.4(4) ?
O10A As1 O10B . 2 145.7(5) ?
O10A As1 O10B 3 2 56.7(4) ?
O10B As1 O10B . 2 111.8(3) ?
O10A As1 O10B 2 3 145.7(5) ?
O10A As1 O10B . 3 56.7(4) ?
O10A As1 O10B 3 3 57.4(4) ?
O10B As1 O10B . 3 111.8(3) ?
O10B As1 O10B 2 3 111.8(3) ?
O10A As1 O1 2 . 107.4(4) ?
O10A As1 O1 . . 107.4(4) ?
O10A As1 O1 3 . 107.4(4) ?
O10B As1 O1 . . 107.0(3) ?
O10B As1 O1 2 . 107.0(3) ?
O10B As1 O1 3 . 107.0(3) ?
N3 C1 C5 . . 122.0(10) ?
N3 C1 C6 . 4 113.1(8) ?
C5 C1 C6 . 4 124.9(9) ?
N3 C2 C3 . . 123.3(10) ?
N3 C2 H2 . . 118.4 ?
C3 C2 H2 . . 118.4 ?
C4 C3 C2 . . 118.6(11) ?
C4 C3 H3 . . 120.7 ?
C2 C3 H3 . . 120.7 ?
C3 C4 C5 . . 119.9(11) ?
C3 C4 H4 . . 120.1 ?
C5 C4 H4 . . 120.1 ?
C4 C5 C1 . . 119.1(10) ?
C4 C5 H5 . . 120.4 ?
C1 C5 H5 . . 120.4 ?
N1 C6 C7 . . 109.3(10) ?
N1 C6 C1 . 4 115.9(8) ?
C7 C6 C1 . 4 134.8(9) ?
C6 C7 C8 . . 106.0(10) ?
C6 C7 H7 . . 127.0 ?
C8 C7 H7 . . 127.0 ?
N2 C8 C7 . . 106.1(11) ?
N2 C8 H8 . . 127.0 ?
C7 C8 H8 . . 127.0 ?
N3 Cu1 N3 4 . 166.7(4) ?
N3 Cu1 N1 4 . 80.7(3) ?
N3 Cu1 N1 . . 102.5(3) ?
N3 Cu1 N1 4 4 102.5(3) ?
N3 Cu1 N1 . 4 80.7(3) ?
N1 Cu1 N1 . 4 152.7(5) ?
N3 Cu1 O11 4 . 83.4(2) ?
N3 Cu1 O11 . . 83.4(2) ?
N1 Cu1 O11 . . 103.6(3) ?
N1 Cu1 O11 4 . 103.6(3) ?
O3 Mo1 O4 . . 106.2(3) ?
O3 Mo1 O2 . . 98.8(3) ?
O4 Mo1 O2 . . 94.5(2) ?
O3 Mo1 O5 . . 101.8(3) ?
O4 Mo1 O5 . . 89.2(2) ?
O2 Mo1 O5 . . 157.1(2) ?
O3 Mo1 O2 . 3 95.3(2) ?
O4 Mo1 O2 . 3 158.1(2) ?
O2 Mo1 O2 . 3 85.9(3) ?
O5 Mo1 O2 . 3 82.5(2) ?
O3 Mo1 O1 . . 164.9(3) ?
O4 Mo1 O1 . . 87.7(2) ?
O2 Mo1 O1 . . 73.8(2) ?
O5 Mo1 O1 . . 83.8(2) ?
O2 Mo1 O1 3 . 71.36(19) ?
O7 Mo2 O12B . . 113.9(5) ?
O7 Mo2 O9 . . 100.7(3) ?
O12B Mo2 O9 . . 88.5(5) ?
O7 Mo2 O6 . . 99.7(4) ?
O12B Mo2 O6 . . 144.4(5) ?
O9 Mo2 O6 . . 97.0(4) ?
O7 Mo2 O12A . . 91.1(5) ?
O12B Mo2 O12A . . 23.4(4) ?
O9 Mo2 O12A . . 98.1(5) ?
O6 Mo2 O12A . . 159.5(5) ?
O7 Mo2 O4 . . 92.9(3) ?
O12B Mo2 O4 . . 83.0(4) ?
O9 Mo2 O4 . . 166.0(2) ?
O6 Mo2 O4 . . 83.8(3) ?
O12A Mo2 O4 . . 78.2(4) ?
O7 Mo2 O10B . 3 158.9(3) ?
O12B Mo2 O10B . 3 46.8(5) ?
O9 Mo2 O10B . 3 88.6(3) ?
O6 Mo2 O10B . 3 98.0(4) ?
O12A Mo2 O10B . 3 68.6(5) ?
O4 Mo2 O10B . 3 77.5(3) ?
O7 Mo2 O10A . . 157.6(3) ?
O12B Mo2 O10A . . 86.7(5) ?
O9 Mo2 O10A . . 88.2(3) ?
O6 Mo2 O10A . . 58.5(4) ?
O12A Mo2 O10A . . 108.2(5) ?
O4 Mo2 O10A . . 80.3(3) ?
O10B Mo2 O10A 3 . 39.9(3) ?
O8 Mo3 O12B . . 114.7(5) ?
O8 Mo3 O6 . 3 100.9(4) ?
O12B Mo3 O6 . 3 143.7(6) ?
O8 Mo3 O5 . . 99.1(3) ?
O12B Mo3 O5 . . 91.2(4) ?
O6 Mo3 O5 3 . 90.1(3) ?
O8 Mo3 O12A . . 92.3(5) ?
O12B Mo3 O12A . . 24.1(4) ?
O6 Mo3 O12A 3 . 166.7(5) ?
O5 Mo3 O12A . . 86.0(4) ?
O8 Mo3 O9 . 20 95.5(3) ?
O12B Mo3 O9 . 20 80.4(5) ?
O6 Mo3 O9 3 20 89.6(4) ?
O5 Mo3 O9 . 20 165.2(2) ?
O12A Mo3 O9 . 20 90.9(5) ?
O8 Mo3 O10B . 3 161.3(3) ?
O12B Mo3 O10B . 3 46.6(5) ?
O6 Mo3 O10B 3 3 97.8(4) ?
O5 Mo3 O10B . 3 82.7(3) ?
O12A Mo3 O10B . 3 69.1(5) ?
O9 Mo3 O10B 20 3 82.7(3) ?
O8 Mo3 O10A . 3 158.5(3) ?
O12B Mo3 O10A . 3 86.2(5) ?
O6 Mo3 O10A 3 3 57.9(4) ?
O5 Mo3 O10A . 3 84.9(3) ?
O12A Mo3 O10A . 3 109.0(5) ?
O9 Mo3 O10A 20 3 82.5(3) ?
O10B Mo3 O10A 3 3 39.9(3) ?
N2 N1 C6 . . 106.6(8) ?
N2 N1 Cu1 . . 139.1(7) ?
C6 N1 Cu1 . . 114.2(7) ?
N1 N2 C8 . . 112.1(9) ?
N1 N2 H2A . . 124.0 ?
C8 N2 H2A . . 124.0 ?
C2 N3 C1 . . 116.9(8) ?
C2 N3 Cu1 . . 126.5(7) ?
C1 N3 Cu1 . . 115.5(7) ?
As1 O1 Mo1 . 2 122.13(18) ?
As1 O1 Mo1 . . 122.13(18) ?
Mo1 O1 Mo1 2 . 94.3(2) ?
As1 O1 Mo1 . 3 122.13(18) ?
Mo1 O1 Mo1 2 3 94.3(2) ?
Mo1 O1 Mo1 . 3 94.3(2) ?
Mo1 O2 Mo1 . 2 120.4(3) ?
Mo1 O4 Mo2 . . 149.5(3) ?
Mo3 O5 Mo1 . . 142.9(3) ?
Mo2 O6 Mo3 . 2 144.3(5) ?
Mo2 O9 Mo3 . 21 170.5(4) ?
O10B O10A O10B 3 . 121.6(9) ?
O10B O10A As1 3 . 62.4(5) ?
O10B O10A As1 . . 62.0(5) ?
O10B O10A Mo2 3 . 69.3(5) ?
O10B O10A Mo2 . . 167.6(7) ?
As1 O10A Mo2 . . 125.6(5) ?
O10B O10A Mo3 3 2 164.3(7) ?
O10B O10A Mo3 . 2 68.9(5) ?
As1 O10A Mo3 . 2 121.8(5) ?
Mo2 O10A Mo3 . 2 99.2(4) ?
O10A O10B O10A 2 . 118.4(9) ?
O10A O10B As1 2 . 60.9(5) ?
O10A O10B As1 . . 60.5(5) ?
O10A O10B O12B 2 2 121.6(8) ?
O10A O10B O12B . 2 119.9(8) ?
As1 O10B O12B . 2 159.0(8) ?
O10A O10B Mo2 2 2 70.8(5) ?
O10A O10B Mo2 . 2 169.3(7) ?
As1 O10B Mo2 . 2 125.6(5) ?
O12B O10B Mo2 2 2 50.8(5) ?
O10A O10B Mo3 2 2 165.0(7) ?
O10A O10B Mo3 . 2 71.2(5) ?
As1 O10B Mo3 . 2 122.5(5) ?
O12B O10B Mo3 2 2 49.3(5) ?
Mo2 O10B Mo3 2 2 98.7(3) ?
Cu1 O11 H1W . . 117(2) ?
O12B O12A Mo3 . . 64.0(14) ?
O12B O12A Mo2 . . 63.0(14) ?
Mo3 O12A Mo2 . . 123.3(7) ?
O12A O12B O10B . 3 155.9(19) ?
O12A O12B Mo3 . . 91.9(16) ?
O10B O12B Mo3 3 . 84.1(7) ?
O12A O12B Mo2 . . 93.7(16) ?
O10B O12B Mo2 3 . 82.4(7) ?
Mo3 O12B Mo2 . . 158.4(8) ?

loop_
_geom_bond_atom_site_label_1
_geom_bond_atom_site_label_2
_geom_bond_site_symmetry_2
_geom_bond_distance
_geom_bond_publ_flag
As1 O10A 2 1.653(10) ?
As1 O10A . 1.653(10) y
As1 O10A 3 1.653(10) ?
As1 O10B . 1.677(10) y
As1 O10B 2 1.677(10) ?
As1 O10B 3 1.677(10) ?
As1 O1 . 1.728(9) y
C1 N3 . 1.350(12) ?
C1 C5 . 1.371(13) ?
C1 C6 4 1.447(14) ?
C2 N3 . 1.342(12) ?
C2 C3 . 1.359(14) ?
C2 H2 . 0.9300 ?
C3 C4 . 1.355(16) ?
C3 H3 . 0.9300 ?
C4 C5 . 1.358(15) ?
C4 H4 . 0.9300 ?
C5 H5 . 0.9300 ?
C6 N1 . 1.345(11) ?
C6 C7 . 1.389(15) ?
C6 C1 4 1.447(14) ?
C7 C8 . 1.395(17) ?
C7 H7 . 0.9300 ?
C8 N2 . 1.339(13) ?
C8 H8 . 0.9300 ?
Cu1 N3 4 1.984(7) ?
Cu1 N3 . 1.984(7) y
Cu1 N1 . 1.985(8) y
Cu1 N1 4 1.985(8) ?
Cu1 O11 . 2.29(2) y
Mo1 O3 . 1.690(6) ?
Mo1 O4 . 1.797(5) ?
Mo1 O2 . 1.904(5) ?
Mo1 O5 . 1.959(6) ?
Mo1 O2 3 2.053(5) ?
Mo1 O1 . 2.341(5) ?
Mo2 O7 . 1.658(6) ?
Mo2 O12B . 1.806(13) ?
Mo2 O9 . 1.806(6) ?
Mo2 O6 . 1.872(9) ?
Mo2 O12A . 2.024(13) ?
Mo2 O4 . 2.117(5) ?
Mo2 O10B 3 2.309(9) ?
Mo2 O10A . 2.330(10) ?
Mo3 O8 . 1.651(6) ?
Mo3 O12B . 1.772(13) ?
Mo3 O6 3 1.878(9) ?
Mo3 O5 . 1.923(6) ?
Mo3 O12A . 1.970(13) ?
Mo3 O9 20 2.000(6) ?
Mo3 O10B 3 2.325(9) ?
Mo3 O10A 3 2.359(10) ?
N1 N2 . 1.337(12) ?
N2 H2A . 0.8600 ?
O1 Mo1 2 2.341(5) ?
O1 Mo1 3 2.341(5) ?
O2 Mo1 2 2.053(5) ?
O6 Mo3 2 1.878(9) ?
O9 Mo3 21 2.000(6) ?
O10A O10B 3 1.582(13) ?
O10A O10B . 1.599(13) ?
O10A Mo3 2 2.359(10) ?
O10B O10A 2 1.582(13) ?
O10B O12B 2 1.698(17) ?
O10B Mo2 2 2.309(9) ?
O10B Mo3 2 2.325(9) ?
O11 H1W . 0.84(8) ?
O12A O12B . 0.804(14) ?
O12B O10B 3 1.698(17) ?

loop_
_geom_hbond_atom_site_label_D
_geom_hbond_atom_site_label_H
_geom_hbond_atom_site_label_A
_geom_hbond_site_symmetry_A
_geom_hbond_distance_DH
_geom_hbond_distance_HA
_geom_hbond_distance_DA
_geom_hbond_angle_DHA
N2 H2A O6 36 0.86 2.27 3.097(13) 162.0
O11 H1W O3 4 0.84(8) 2.69(11) 2.860(10) 94(8)
